data_2241336
loop_
_publ_author_name
'Nogueira, Vanessa Senna'
'Bresolin, Leandro'
'N\"ather, Christian'
'Jess, Inke'
'de Oliveira, Adriano Bof'

_publ_section_title
;
 Crystal structure of
 <i>cis</i>-bis{4-phenyl-1-[(3<i>R</i>)-1,7,7-trimethyl-2-oxobicyclo[2.2.1]heptan-3-ylidene]thiosemicarbazidato-\k^3^<i>O</i>,<i>N</i>^1^,<i>S</i>}cadmium(II)
 with an unknown solvent molecule
;
_journal_issue 12
_journal_name_full 'Acta Crystallographica Section E'
_journal_page_first m234
_journal_page_last m235
_journal_paper_doi 10.1107/S2056989015021428
_journal_volume 71
_journal_year 2015
_chemical_formula_iupac '[Cd (C17 H20 N3 O S)2]'
_chemical_formula_moiety 'C34 H40 Cd N6 O2 S2'
_chemical_formula_sum 'C34 H40 Cd N6 O2 S2'
_chemical_formula_weight 741.24
_chemical_name_systematic
<i>cis</i>-Bis{4-phenyl-1-[(3<i>R</i>)-1,7,7-trimethyl-2-oxobicyclo[2.2.1]heptan-3-ylidene]thiosemicarbazidato-\k^3^<i>O</i>,<i>N</i>^1^,<i>S</i>}cadmium(II)
_space_group_crystal_system triclinic
_space_group_IT_number 2
_space_group_name_Hall '-P 1'
_space_group_name_H-M_alt 'P -1'
_symmetry_cell_setting triclinic
_symmetry_space_group_name_Hall '-P 1'
_symmetry_space_group_name_H-M 'P -1'
_atom_sites_solution_hydrogens geom
_atom_sites_solution_primary direct
_atom_sites_solution_secondary difmap
_audit_creation_method SHELXL-2014
_cell_angle_alpha 68.727(3)
_cell_angle_beta 72.094(3)
_cell_angle_gamma 89.892(3)
_cell_formula_units_Z 2
_cell_length_a 10.3613(3)
_cell_length_b 12.3817(4)
_cell_length_c 16.5366(6)
_cell_measurement_temperature 170(2)
_cell_volume 1866.74(12)
_computing_cell_refinement
;
<i>X-AREA</i> (Stoe & Cie, 2008)
;
_computing_data_collection
;
<i>X-AREA</i> (Stoe & Cie, 2008)
;
_computing_data_reduction
;
<i>X-AREA</i> (Stoe & Cie, 2008)
;
_computing_molecular_graphics
;
<i>DIAMOND</i> (Brandenburg, 2006)
;
_computing_publication_material
;
<i>publCIF</i> (Westrip, 2010) and <i>enCIFer</i> (Allen <i>et al.</i>,
2004)
;
_computing_structure_refinement
;
<i>SHELXL2014</i> (Sheldrick, 2015)
;
_computing_structure_solution
;
<i>SHELXS97</i> (Sheldrick, 2008)
;
_diffrn_ambient_temperature 170(2)
_diffrn_measured_fraction_theta_full 0.999
_diffrn_measured_fraction_theta_max 0.999
_diffrn_measurement_device_type 'Stoe IPDS-1'
_diffrn_measurement_method '\f scans'
_diffrn_radiation_type MoK\a
_diffrn_radiation_wavelength 0.71073
_diffrn_reflns_av_R_equivalents 0.0288
_diffrn_reflns_limit_h_max 13
_diffrn_reflns_limit_h_min -13
_diffrn_reflns_limit_k_max 15
_diffrn_reflns_limit_k_min -15
_diffrn_reflns_limit_l_max 21
_diffrn_reflns_limit_l_min -21
_diffrn_reflns_number 27175
_diffrn_reflns_theta_full 25.242
_diffrn_reflns_theta_max 27.004
_diffrn_reflns_theta_min 1.399
_exptl_absorpt_coefficient_mu 0.733
_exptl_absorpt_correction_T_max 0.9565
_exptl_absorpt_correction_T_min 0.8308
_exptl_absorpt_correction_type numerical
_exptl_absorpt_process_details
;
(<i>X-RED32</i> and <i>X-SHAPE</i>; Stoe & Cie, 2008)
;
_exptl_crystal_colour colourless
_exptl_crystal_density_diffrn 1.319
_exptl_crystal_description block
_exptl_crystal_F_000 764
_exptl_crystal_size_max 0.18
_exptl_crystal_size_mid 0.14
_exptl_crystal_size_min 0.08
_refine_diff_density_max 0.520
_refine_diff_density_min -0.771
_refine_ls_extinction_coef 0.0021(6)
_refine_ls_extinction_expression Fc^*^=kFc[1+0.001xFc^2^\l^3^/sin(2\q)]^-1/4^
_refine_ls_extinction_method
;
<i>SHELXL2014</i> (Sheldrick, 2015)
;
_refine_ls_goodness_of_fit_ref 1.040
_refine_ls_hydrogen_treatment constr
_refine_ls_matrix_type full
_refine_ls_number_parameters 439
_refine_ls_number_reflns 8157
_refine_ls_number_restraints 20
_refine_ls_restrained_S_all 1.042
_refine_ls_R_factor_all 0.0451
_refine_ls_R_factor_gt 0.0381
_refine_ls_shift/su_max 0.018
_refine_ls_shift/su_mean 0.000
_refine_ls_structure_factor_coef Fsqd
_refine_ls_weighting_details 'w=1/[\s^2^(Fo^2^)+(0.0619P)^2^+0.5654P] where P=(Fo^2^+2Fc^2^)/3'
_refine_ls_weighting_scheme calc
_refine_ls_wR_factor_gt 0.0990
_refine_ls_wR_factor_ref 0.1031
_reflns_number_gt 7089
_reflns_number_total 8157
_reflns_threshold_expression 'I > 2\s(I)'
_cod_data_source_file is5430sup1.cif
_cod_data_source_block I
_cod_database_code 2241336
_shelx_space_group_comment
;
The symmetry employed for this shelxl refinement is uniquely defined
by the following loop, which should always be used as a source of
symmetry information in preference to the above space-group names.
They are only intended as comments.
;
_shelxl_version_number 2.014

loop_
_space_group_symop_operation_xyz
'x, y, z'
'-x, -y, -z'

loop_
_atom_site_type_symbol
_atom_site_label
_atom_site_fract_x
_atom_site_fract_y
_atom_site_fract_z
_atom_site_U_iso_or_equiv
_atom_site_adp_type
_atom_site_calc_flag
_atom_site_occupancy
_atom_site_disorder_assembly
_atom_site_disorder_group
Cd Cd1 0.63629(2) 0.72196(2) 0.19359(2) 0.05151(8) Uani d 1 . .
S S1 0.73767(8) 0.53984(6) 0.18346(6) 0.06243(19) Uani d 1 . .
O O1 0.42054(19) 0.82822(16) 0.20261(16) 0.0612(5) Uani d 1 . .
N N1 0.6277(3) 0.37580(19) 0.15356(18) 0.0580(6) Uani d 1 . .
H H1 0.7055 0.3510 0.1589 0.070 Uiso calc 1 . .
N N2 0.4807(2) 0.51031(18) 0.17160(17) 0.0540(5) Uani d 1 . .
N N3 0.4666(2) 0.61471(18) 0.18144(16) 0.0497(5) Uani d 1 . .
C C1 0.6024(3) 0.4765(2) 0.16824(19) 0.0523(6) Uani d 1 . .
C C2 0.5488(3) 0.3049(2) 0.1312(2) 0.0537(6) Uani d 1 . .
C C3 0.5770(3) 0.1895(2) 0.1500(2) 0.0576(6) Uani d 1 . .
H H3 0.6405 0.1606 0.1813 0.069 Uiso calc 1 . .
C C4 0.5128(3) 0.1175(3) 0.1231(3) 0.0676(8) Uani d 1 . .
H H4 0.5329 0.0393 0.1357 0.081 Uiso calc 1 . .
C C5 0.4201(3) 0.1579(3) 0.0783(3) 0.0709(8) Uani d 1 . .
H H5 0.3767 0.1082 0.0596 0.085 Uiso calc 1 . .
C C6 0.3904(4) 0.2709(3) 0.0608(3) 0.0706(8) Uani d 1 . .
H H6 0.3253 0.2984 0.0307 0.085 Uiso calc 1 . .
C C7 0.4542(3) 0.3452(3) 0.0866(2) 0.0648(7) Uani d 1 . .
H H7 0.4334 0.4232 0.0737 0.078 Uiso calc 1 . .
C C8 0.3484(3) 0.6498(2) 0.1934(2) 0.0527(6) Uani d 1 . .
C C9 0.3312(3) 0.7644(2) 0.2025(2) 0.0552(6) Uani d 1 . .
C C10 0.1844(3) 0.7820(3) 0.2097(2) 0.0646(7) Uani d 1 . .
C C11 0.1820(4) 0.8005(3) 0.1098(3) 0.0748(9) Uani d 1 . .
H H11A 0.0954 0.8285 0.1018 0.090 Uiso calc 1 . .
H H11B 0.2593 0.8582 0.0620 0.090 Uiso calc 1 . .
C C12 0.1945(4) 0.6810(4) 0.1038(3) 0.0788(9) Uani d 1 . .
H H12A 0.2754 0.6837 0.0517 0.095 Uiso calc 1 . .
H H12B 0.1116 0.6514 0.0967 0.095 Uiso calc 1 . .
C C13 0.2109(3) 0.6035(3) 0.1985(2) 0.0639(7) Uani d 1 . .
H H13 0.1940 0.5171 0.2169 0.077 Uiso calc 1 . .
C C14 0.1155(3) 0.6547(3) 0.2631(3) 0.0679(8) Uani d 1 . .
C C15 0.1274(4) 0.6047(4) 0.3600(2) 0.0842(10) Uani d 1 . .
H H15A 0.2236 0.6137 0.3555 0.126 Uiso calc 1 . .
H H15B 0.0750 0.6469 0.3966 0.126 Uiso calc 1 . .
H H15C 0.0912 0.5217 0.3896 0.126 Uiso calc 1 . .
C C16 -0.0346(3) 0.6409(4) 0.2700(3) 0.0880(11) Uani d 1 . .
H H16A -0.0889 0.6755 0.3122 0.132 Uiso calc 1 . .
H H16B -0.0432 0.6806 0.2091 0.132 Uiso calc 1 . .
H H16C -0.0680 0.5577 0.2931 0.132 Uiso calc 1 . .
C C17 0.1301(3) 0.8764(3) 0.2432(3) 0.0763(9) Uani d 1 . .
H H17A 0.0347 0.8809 0.2455 0.114 Uiso calc 1 . .
H H17B 0.1354 0.8583 0.3048 0.114 Uiso calc 1 . .
H H17C 0.1849 0.9515 0.2012 0.114 Uiso calc 1 . .
S S21 0.80796(7) 0.89648(6) 0.07495(5) 0.05587(16) Uani d 1 . .
O O21 0.4762(2) 0.62965(17) 0.36571(15) 0.0656(5) Uani d 1 . .
N N21 0.9069(2) 1.0676(2) 0.10330(18) 0.0576(5) Uani d 1 . .
H H21 0.9552 1.0802 0.0460 0.069 Uiso calc 1 . .
N N22 0.7536(2) 0.9355(2) 0.23571(18) 0.0559(5) Uani d 1 . .
N N23 0.6675(2) 0.83345(19) 0.27396(17) 0.0541(5) Uani d 1 . .
C C21 0.8192(3) 0.9663(2) 0.1475(2) 0.0533(6) Uani d 1 . .
C C22 0.9341(3) 1.1559(3) 0.1333(2) 0.0608(7) Uani d 1 . .
C C23 1.0073(3) 1.2596(3) 0.0638(3) 0.0693(8) Uani d 1 . .
H H23 1.0365 1.2659 0.0018 0.083 Uiso calc 1 . .
C C24 1.0382(4) 1.3540(3) 0.0841(4) 0.0852(12) Uani d 1 . .
H H24 1.0886 1.4242 0.0362 0.102 Uiso calc 1 . .
C C25 0.9959(4) 1.3452(4) 0.1731(4) 0.0950(14) Uani d 1 . .
H H25 1.0156 1.4097 0.1874 0.114 Uiso calc 1 . .
C C26 0.9245(4) 1.2426(4) 0.2422(4) 0.1024(16) Uani d 1 . .
H H26 0.8959 1.2371 0.3041 0.123 Uiso calc 1 . .
C C27 0.8932(3) 1.1461(4) 0.2232(3) 0.0841(11) Uani d 1 . .
H H27 0.8447 1.0755 0.2714 0.101 Uiso calc 1 . .
C C28 0.5920(3) 0.8037(2) 0.3577(2) 0.0616(7) Uani d 1 . .
C C29 0.4897(4) 0.6983(3) 0.4008(2) 0.0657(7) Uani d 1 . .
C C30 0.3914(5) 0.7073(4) 0.4896(3) 0.0636(10) Uani d 0.7 A 1
C C31 0.3272(7) 0.8220(6) 0.4572(4) 0.091(2) Uani d 0.7 A 1
H H31A 0.2861 0.8217 0.4106 0.109 Uiso calc 0.7 A 1
H H31B 0.2541 0.8279 0.5100 0.109 Uiso calc 0.7 A 1
C C32 0.4329(7) 0.9221(5) 0.4177(4) 0.0885(16) Uani d 0.7 A 1
H H32A 0.4131 0.9731 0.4533 0.106 Uiso calc 0.7 A 1
H H32B 0.4428 0.9688 0.3528 0.106 Uiso calc 0.7 A 1
C C33 0.5647(8) 0.8600(4) 0.4263(4) 0.0668(18) Uani d 0.7 A 1
H H33 0.6439 0.9103 0.4219 0.080 Uiso calc 0.7 A 1
C C34 0.5009(6) 0.7574(5) 0.5187(4) 0.0837(15) Uani d 0.7 A 1
C C35 0.6079(9) 0.6655(6) 0.5374(6) 0.0905(19) Uani d 0.7 A 1
H H35A 0.6458 0.6447 0.4837 0.136 Uiso calc 0.7 A 1
H H35B 0.6821 0.7005 0.5486 0.136 Uiso calc 0.7 A 1
H H35C 0.5614 0.5951 0.5913 0.136 Uiso calc 0.7 A 1
C C36 0.4387(7) 0.7926(5) 0.6011(4) 0.0886(17) Uani d 0.7 A 1
H H36A 0.4006 0.7223 0.6570 0.133 Uiso calc 0.7 A 1
H H36B 0.5099 0.8370 0.6083 0.133 Uiso calc 0.7 A 1
H H36C 0.3660 0.8412 0.5908 0.133 Uiso calc 0.7 A 1
C C37 0.2956(15) 0.5992(10) 0.5560(9) 0.090(4) Uani d 0.7 A 1
H H37A 0.2383 0.6140 0.6094 0.135 Uiso calc 0.7 A 1
H H37B 0.2375 0.5779 0.5259 0.135 Uiso calc 0.7 A 1
H H37C 0.3485 0.5351 0.5761 0.135 Uiso calc 0.7 A 1
C C30' 0.4475(12) 0.6790(9) 0.5002(8) 0.066(3) Uiso d 0.3 A 2
C C31' 0.5572(17) 0.6658(16) 0.5409(15) 0.094(7) Uiso d 0.3 A 2
H H31C 0.6026 0.5967 0.5366 0.112 Uiso calc 0.3 A 2
H H31D 0.5182 0.6539 0.6066 0.112 Uiso calc 0.3 A 2
C C32' 0.6593(13) 0.7734(11) 0.4905(9) 0.083(3) Uiso d 0.3 A 2
H H32C 0.7465 0.7579 0.4529 0.100 Uiso calc 0.3 A 2
H H32D 0.6775 0.8055 0.5333 0.100 Uiso calc 0.3 A 2
C C33' 0.5827(19) 0.857(2) 0.4286(17) 0.146(14) Uiso d 0.3 A 2
H H33' 0.6111 0.9433 0.4052 0.176 Uiso calc 0.3 A 2
C C34' 0.4308(12) 0.8135(10) 0.4799(8) 0.076(3) Uiso d 0.3 A 2
C C35' 0.3305(15) 0.8611(14) 0.4200(11) 0.082(4) Uiso d 0.3 A 2
H H35D 0.2358 0.8285 0.4584 0.122 Uiso calc 0.3 A 2
H H35E 0.3387 0.9466 0.3979 0.122 Uiso calc 0.3 A 2
H H35F 0.3562 0.8372 0.3674 0.122 Uiso calc 0.3 A 2
C C36' 0.372(3) 0.842(2) 0.5673(14) 0.162(9) Uiso d 0.3 A 2
H H36D 0.2743 0.8113 0.5965 0.243 Uiso calc 0.3 A 2
H H36E 0.4207 0.8056 0.6105 0.243 Uiso calc 0.3 A 2
H H36F 0.3821 0.9267 0.5502 0.243 Uiso calc 0.3 A 2
C C37' 0.313(3) 0.598(3) 0.553(3) 0.105(12) Uiso d 0.3 A 2
H H37D 0.2512 0.6176 0.5170 0.157 Uiso calc 0.3 A 2
H H37E 0.3313 0.5166 0.5649 0.157 Uiso calc 0.3 A 2
H H37F 0.2708 0.6064 0.6119 0.157 Uiso calc 0.3 A 2

loop_
_atom_site_aniso_label
_atom_site_aniso_U_11
_atom_site_aniso_U_22
_atom_site_aniso_U_33
_atom_site_aniso_U_12
_atom_site_aniso_U_13
_atom_site_aniso_U_23
Cd1 0.04595(11) 0.03978(11) 0.07460(14) 0.00295(7) -0.02207(9) -0.02640(9)
S1 0.0592(4) 0.0487(4) 0.0981(5) 0.0148(3) -0.0396(4) -0.0376(4)
O1 0.0486(10) 0.0435(10) 0.0958(15) 0.0036(7) -0.0252(10) -0.0300(10)
N1 0.0618(13) 0.0424(11) 0.0850(16) 0.0137(10) -0.0352(12) -0.0322(11)
N2 0.0561(12) 0.0380(10) 0.0741(14) 0.0058(9) -0.0255(11) -0.0249(10)
N3 0.0477(11) 0.0392(10) 0.0663(13) 0.0036(8) -0.0225(10) -0.0215(9)
C1 0.0587(14) 0.0373(12) 0.0648(15) 0.0055(10) -0.0254(12) -0.0195(11)
C2 0.0571(14) 0.0411(13) 0.0662(16) 0.0043(10) -0.0202(12) -0.0244(12)
C3 0.0570(15) 0.0406(13) 0.0762(18) 0.0060(11) -0.0214(13) -0.0238(12)
C4 0.0634(17) 0.0457(15) 0.096(2) 0.0032(12) -0.0216(16) -0.0333(15)
C5 0.0663(18) 0.0607(18) 0.097(2) 0.0000(14) -0.0265(17) -0.0431(17)
C6 0.0709(19) 0.0677(19) 0.091(2) 0.0112(15) -0.0385(17) -0.0405(17)
C7 0.0753(19) 0.0495(15) 0.083(2) 0.0152(13) -0.0383(16) -0.0303(14)
C8 0.0455(13) 0.0448(13) 0.0712(16) 0.0021(10) -0.0221(12) -0.0233(12)
C9 0.0456(13) 0.0438(13) 0.0770(17) 0.0032(10) -0.0207(12) -0.0232(12)
C10 0.0458(14) 0.0570(16) 0.094(2) 0.0066(12) -0.0229(14) -0.0315(16)
C11 0.0594(17) 0.079(2) 0.081(2) 0.0105(15) -0.0315(16) -0.0179(17)
C12 0.0640(19) 0.100(3) 0.086(2) 0.0117(18) -0.0366(17) -0.040(2)
C13 0.0504(14) 0.0573(16) 0.092(2) 0.0010(12) -0.0253(14) -0.0355(15)
C14 0.0498(15) 0.0633(18) 0.089(2) -0.0008(13) -0.0205(15) -0.0284(16)
C15 0.067(2) 0.098(3) 0.071(2) -0.0088(18) -0.0145(16) -0.0210(19)
C16 0.0473(16) 0.091(3) 0.123(3) -0.0046(16) -0.0214(18) -0.043(2)
C17 0.0560(16) 0.068(2) 0.111(3) 0.0188(14) -0.0273(17) -0.0414(19)
S21 0.0521(3) 0.0459(3) 0.0736(4) -0.0015(3) -0.0189(3) -0.0286(3)
O21 0.0807(14) 0.0451(10) 0.0729(13) -0.0001(9) -0.0272(11) -0.0230(9)
N21 0.0493(11) 0.0479(12) 0.0795(15) -0.0034(9) -0.0151(11) -0.0337(11)
N22 0.0496(11) 0.0464(12) 0.0762(15) 0.0013(9) -0.0206(11) -0.0285(11)
N23 0.0523(12) 0.0435(11) 0.0723(15) 0.0055(9) -0.0233(11) -0.0261(10)
C21 0.0419(12) 0.0455(13) 0.0802(18) 0.0071(10) -0.0238(12) -0.0295(13)
C22 0.0412(12) 0.0559(15) 0.102(2) 0.0079(11) -0.0258(14) -0.0462(16)
C23 0.0588(16) 0.0474(15) 0.116(3) 0.0086(12) -0.0411(17) -0.0369(16)
C24 0.071(2) 0.0524(17) 0.162(4) 0.0172(15) -0.061(2) -0.055(2)
C25 0.0628(19) 0.084(3) 0.187(5) 0.0211(18) -0.054(3) -0.096(3)
C26 0.064(2) 0.129(4) 0.155(4) 0.000(2) -0.024(2) -0.109(4)
C27 0.0594(18) 0.097(3) 0.113(3) -0.0099(17) -0.0136(18) -0.071(2)
C28 0.0721(18) 0.0455(14) 0.0690(18) 0.0020(12) -0.0210(15) -0.0255(13)
C29 0.085(2) 0.0455(15) 0.0646(17) -0.0009(13) -0.0239(15) -0.0195(13)
C30 0.070(3) 0.056(2) 0.065(3) 0.001(2) -0.023(2) -0.023(2)
C31 0.118(5) 0.080(4) 0.061(3) 0.037(4) -0.020(3) -0.020(3)
C32 0.121(5) 0.066(3) 0.089(4) 0.025(3) -0.041(3) -0.036(3)
C33 0.096(4) 0.042(2) 0.060(3) -0.014(2) -0.014(2) -0.0268(19)
C34 0.109(4) 0.075(3) 0.074(3) -0.001(3) -0.031(3) -0.036(3)
C35 0.098(5) 0.083(4) 0.101(5) 0.021(4) -0.052(4) -0.032(3)
C36 0.121(5) 0.077(3) 0.068(3) -0.006(3) -0.020(3) -0.037(3)
C37 0.119(8) 0.061(4) 0.066(4) -0.030(4) -0.002(4) -0.023(3)

loop_
_atom_type_symbol
_atom_type_description
_atom_type_scat_dispersion_real
_atom_type_scat_dispersion_imag
_atom_type_scat_source
C C 0.0033 0.0016 'International Tables Vol C Tables 4.2.6.8 and 6.1.1.4'
H H 0.0000 0.0000 'International Tables Vol C Tables 4.2.6.8 and 6.1.1.4'
N N 0.0061 0.0033 'International Tables Vol C Tables 4.2.6.8 and 6.1.1.4'
O O 0.0106 0.0060 'International Tables Vol C Tables 4.2.6.8 and 6.1.1.4'
S S 0.1246 0.1234 'International Tables Vol C Tables 4.2.6.8 and 6.1.1.4'
Cd Cd -0.8075 1.2024 'International Tables Vol C Tables 4.2.6.8 and 6.1.1.4'

loop_
_geom_angle_atom_site_label_1
_geom_angle_atom_site_label_2
_geom_angle_atom_site_label_3
_geom_angle
N3 Cd1 N23 141.00(8)
N3 Cd1 S1 75.51(5)
N23 Cd1 S1 129.89(6)
N3 Cd1 S21 131.35(6)
N23 Cd1 S21 74.79(6)
S1 Cd1 S21 107.49(3)
N3 Cd1 O1 69.93(7)
N23 Cd1 O1 79.45(7)
S1 Cd1 O1 145.35(4)
S21 Cd1 O1 97.17(5)
N3 Cd1 O21 79.09(7)
N23 Cd1 O21 69.40(7)
S1 Cd1 O21 97.73(5)
S21 Cd1 O21 144.07(5)
O1 Cd1 O21 73.80(7)
C1 S1 Cd1 97.71(9)
C9 O1 Cd1 107.48(17)
C1 N1 C2 130.3(2)
C1 N1 H1 114.8
C2 N1 H1 114.8
C1 N2 N3 113.5(2)
C8 N3 N2 118.0(2)
C8 N3 Cd1 117.85(17)
N2 N3 Cd1 123.77(16)
N2 C1 N1 117.3(2)
N2 C1 S1 129.2(2)
N1 C1 S1 113.5(2)
C7 C2 C3 119.2(3)
C7 C2 N1 124.1(2)
C3 C2 N1 116.6(3)
C4 C3 C2 120.1(3)
C4 C3 H3 119.9
C2 C3 H3 119.9
C5 C4 C3 120.5(3)
C5 C4 H4 119.7
C3 C4 H4 119.7
C4 C5 C6 119.6(3)
C4 C5 H5 120.2
C6 C5 H5 120.2
C5 C6 C7 121.0(3)
C5 C6 H6 119.5
C7 C6 H6 119.5
C6 C7 C2 119.5(3)
C6 C7 H7 120.2
C2 C7 H7 120.2
N3 C8 C9 118.9(2)
N3 C8 C13 135.2(2)
C9 C8 C13 105.8(2)
O1 C9 C8 125.3(2)
O1 C9 C10 129.5(3)
C8 C9 C10 105.2(2)
C17 C10 C9 115.7(3)
C17 C10 C14 120.2(3)
C9 C10 C14 100.2(2)
C17 C10 C11 114.9(3)
C9 C10 C11 103.0(3)
C14 C10 C11 100.1(3)
C12 C11 C10 105.2(3)
C12 C11 H11A 110.7
C10 C11 H11A 110.7
C12 C11 H11B 110.7
C10 C11 H11B 110.7
H11A C11 H11B 108.8
C11 C12 C13 103.0(3)
C11 C12 H12A 111.2
C13 C12 H12A 111.2
C11 C12 H12B 111.2
C13 C12 H12B 111.2
H12A C12 H12B 109.1
C8 C13 C14 100.9(2)
C8 C13 C12 104.5(3)
C14 C13 C12 101.1(3)
C8 C13 H13 116.0
C14 C13 H13 116.0
C12 C13 H13 116.0
C16 C14 C13 114.2(3)
C16 C14 C15 109.6(3)
C13 C14 C15 111.9(3)
C16 C14 C10 112.9(3)
C13 C14 C10 96.3(2)
C15 C14 C10 111.6(3)
C14 C15 H15A 109.5
C14 C15 H15B 109.5
H15A C15 H15B 109.5
C14 C15 H15C 109.5
H15A C15 H15C 109.5
H15B C15 H15C 109.5
C14 C16 H16A 109.5
C14 C16 H16B 109.5
H16A C16 H16B 109.5
C14 C16 H16C 109.5
H16A C16 H16C 109.5
H16B C16 H16C 109.5
C10 C17 H17A 109.5
C10 C17 H17B 109.5
H17A C17 H17B 109.5
C10 C17 H17C 109.5
H17A C17 H17C 109.5
H17B C17 H17C 109.5
C21 S21 Cd1 98.24(10)
C29 O21 Cd1 106.48(19)
C21 N21 C22 131.4(3)
C21 N21 H21 114.3
C22 N21 H21 114.3
C21 N22 N23 113.8(2)
C28 N23 N22 116.9(2)
C28 N23 Cd1 118.48(18)
N22 N23 Cd1 124.37(18)
N22 C21 N21 117.9(2)
N22 C21 S21 128.8(2)
N21 C21 S21 113.3(2)
C27 C22 C23 119.6(3)
C27 C22 N21 125.1(3)
C23 C22 N21 115.3(3)
C24 C23 C22 120.9(4)
C24 C23 H23 119.5
C22 C23 H23 119.5
C25 C24 C23 119.6(4)
C25 C24 H24 120.2
C23 C24 H24 120.2
C24 C25 C26 119.8(3)
C24 C25 H25 120.1
C26 C25 H25 120.1
C25 C26 C27 121.4(4)
C25 C26 H26 119.3
C27 C26 H26 119.3
C22 C27 C26 118.6(4)
C22 C27 H27 120.7
C26 C27 H27 120.7
N23 C28 C29 119.2(3)
N23 C28 C33 134.7(3)
C29 C28 C33 105.5(3)
N23 C28 C33' 132.2(7)
C29 C28 C33' 108.6(7)
O21 C29 C28 125.9(3)
O21 C29 C30' 128.8(5)
C28 C29 C30' 102.4(5)
O21 C29 C30 127.9(3)
C28 C29 C30 105.5(3)
C37 C30 C29 115.9(6)
C37 C30 C31 117.2(8)
C29 C30 C31 105.7(4)
C37 C30 C34 120.1(7)
C29 C30 C34 97.8(4)
C31 C30 C34 96.8(4)
C32 C31 C30 109.5(5)
C32 C31 H31A 109.8
C30 C31 H31A 109.8
C32 C31 H31B 109.8
C30 C31 H31B 109.8
H31A C31 H31B 108.2
C31 C32 C33 101.7(4)
C31 C32 H32A 111.4
C33 C32 H32A 111.4
C31 C32 H32B 111.4
C33 C32 H32B 111.4
H32A C32 H32B 109.3
C28 C33 C34 103.4(3)
C28 C33 C32 104.1(5)
C34 C33 C32 99.7(5)
C28 C33 H33 115.8
C34 C33 H33 115.8
C32 C33 H33 115.8
C36 C34 C33 114.8(4)
C36 C34 C30 113.5(5)
C33 C34 C30 95.9(4)
C36 C34 C35 111.4(5)
C33 C34 C35 110.7(6)
C30 C34 C35 109.6(5)
C34 C35 H35A 109.5
C34 C35 H35B 109.5
H35A C35 H35B 109.5
C34 C35 H35C 109.5
H35A C35 H35C 109.5
H35B C35 H35C 109.5
C34 C36 H36A 109.5
C34 C36 H36B 109.5
H36A C36 H36B 109.5
C34 C36 H36C 109.5
H36A C36 H36C 109.5
H36B C36 H36C 109.5
C30 C37 H37A 109.5
C30 C37 H37B 109.5
H37A C37 H37B 109.5
C30 C37 H37C 109.5
H37A C37 H37C 109.5
H37B C37 H37C 109.5
C31' C30' C29 116.5(12)
C31' C30' C37' 120(2)
C29 C30' C37' 110.4(19)
C31' C30' C34' 100.2(11)
C29 C30' C34' 92.6(7)
C37' C30' C34' 113.9(18)
C30' C31' C32' 109.4(13)
C30' C31' H31C 109.8
C32' C31' H31C 109.8
C30' C31' H31D 109.8
C32' C31' H31D 109.8
H31C C31' H31D 108.2
C31' C32' C33' 101.2(11)
C31' C32' H32C 111.5
C33' C32' H32C 111.5
C31' C32' H32D 111.5
C33' C32' H32D 111.5
H32C C32' H32D 109.4
C28 C33' C34' 94.1(14)
C28 C33' C32' 101.9(17)
C34' C33' C32' 105.0(13)
C28 C33' H33' 117.5
C34' C33' H33' 117.5
C32' C33' H33' 117.5
C33' C34' C36' 114.0(15)
C33' C34' C30' 95.3(12)
C36' C34' C30' 114.4(12)
C33' C34' C35' 115.3(12)
C36' C34' C35' 105.7(12)
C30' C34' C35' 112.3(10)
C34' C35' H35D 109.5
C34' C35' H35E 109.5
H35D C35' H35E 109.5
C34' C35' H35F 109.5
H35D C35' H35F 109.5
H35E C35' H35F 109.5
C34' C36' H36D 109.5
C34' C36' H36E 109.5
H36D C36' H36E 109.5
C34' C36' H36F 109.5
H36D C36' H36F 109.5
H36E C36' H36F 109.5
C30' C37' H37D 109.5
C30' C37' H37E 109.5
H37D C37' H37E 109.5
C30' C37' H37F 109.5
H37D C37' H37F 109.5
H37E C37' H37F 109.5

loop_
_geom_bond_atom_site_label_1
_geom_bond_atom_site_label_2
_geom_bond_distance
Cd1 N3 2.306(2)
Cd1 N23 2.318(2)
Cd1 S1 2.5245(7)
Cd1 S21 2.5445(7)
Cd1 O1 2.5839(19)
Cd1 O21 2.627(2)
S1 C1 1.734(3)
O1 C9 1.219(3)
N1 C1 1.364(3)
N1 C2 1.414(3)
N1 H1 0.8800
N2 C1 1.319(3)
N2 N3 1.362(3)
N3 C8 1.280(3)
C2 C7 1.390(4)
C2 C3 1.398(4)
C3 C4 1.381(4)
C3 H3 0.9500
C4 C5 1.375(5)
C4 H4 0.9500
C5 C6 1.377(5)
C5 H5 0.9500
C6 C7 1.387(4)
C6 H6 0.9500
C7 H7 0.9500
C8 C9 1.485(4)
C8 C13 1.503(4)
C9 C10 1.511(4)
C10 C17 1.506(4)
C10 C14 1.542(4)
C10 C11 1.591(5)
C11 C12 1.521(5)
C11 H11A 0.9900
C11 H11B 0.9900
C12 C13 1.574(5)
C12 H12A 0.9900
C12 H12B 0.9900
C13 C14 1.536(5)
C13 H13 1.0000
C14 C16 1.531(4)
C14 C15 1.537(5)
C15 H15A 0.9800
C15 H15B 0.9800
C15 H15C 0.9800
C16 H16A 0.9800
C16 H16B 0.9800
C16 H16C 0.9800
C17 H17A 0.9800
C17 H17B 0.9800
C17 H17C 0.9800
S21 C21 1.743(3)
O21 C29 1.219(4)
N21 C21 1.365(3)
N21 C22 1.415(3)
N21 H21 0.8800
N22 C21 1.313(4)
N22 N23 1.367(3)
N23 C28 1.278(4)
C22 C27 1.373(5)
C22 C23 1.394(5)
C23 C24 1.390(4)
C23 H23 0.9500
C24 C25 1.362(7)
C24 H24 0.9500
C25 C26 1.377(7)
C25 H25 0.9500
C26 C27 1.403(5)
C26 H26 0.9500
C27 H27 0.9500
C28 C29 1.484(4)
C28 C33 1.492(6)
C28 C33' 1.52(3)
C29 C30' 1.491(12)
C29 C30 1.550(6)
C30 C37 1.500(7)
C30 C31 1.553(7)
C30 C34 1.569(7)
C31 C32 1.463(9)
C31 H31A 0.9900
C31 H31B 0.9900
C32 C33 1.585(11)
C32 H32A 0.9900
C32 H32B 0.9900
C33 C34 1.536(7)
C33 H33 1.0000
C34 C36 1.535(7)
C34 C35 1.603(9)
C35 H35A 0.9800
C35 H35B 0.9800
C35 H35C 0.9800
C36 H36A 0.9800
C36 H36B 0.9800
C36 H36C 0.9800
C37 H37A 0.9800
C37 H37B 0.9800
C37 H37C 0.9800
C30' C31' 1.469(15)
C30' C37' 1.529(16)
C30' C34' 1.595(13)
C31' C32' 1.499(17)
C31' H31C 0.9900
C31' H31D 0.9900
C32' C33' 1.58(2)
C32' H32C 0.9900
C32' H32D 0.9900
C33' C34' 1.530(16)
C33' H33' 1.0000
C34' C36' 1.553(15)
C34' C35' 1.619(14)
C35' H35D 0.9800
C35' H35E 0.9800
C35' H35F 0.9800
C36' H36D 0.9800
C36' H36E 0.9800
C36' H36F 0.9800
C37' H37D 0.9800
C37' H37E 0.9800
C37' H37F 0.9800

loop_
_geom_hbond_atom_site_label_D
_geom_hbond_atom_site_label_H
_geom_hbond_atom_site_label_A
_geom_hbond_site_symmetry_A
_geom_hbond_distance_DH
_geom_hbond_distance_HA
_geom_hbond_distance_DA
_geom_hbond_angle_DHA
N21 H21 S21 2_775 0.88 2.58 3.363(3) 148
C23 H23 S21 2_775 0.95 2.97 3.629(4) 128

loop_
_platon_squeeze_void_nr
_platon_squeeze_void_average_x
_platon_squeeze_void_average_y
_platon_squeeze_void_average_z
_platon_squeeze_void_volume
_platon_squeeze_void_count_electrons
_platon_squeeze_void_content
1 0.000 0.000 0.000 234 55 ' '

_cod_database_fobs_code 2241336
